data_4350071
loop_
_publ_author_name
'Xiang, Shiqun'
'Zhang, Xiaofeng'
'Chen, Hui'
'Li, Yinghua'
'Fan, Weibin'
'Huang, Deguang'

_publ_section_title
;
 Copper(ii) facilitated decarboxylation for the construction of
 pyridyl--pyrazole skeletons
;
_journal_issue 9
_journal_name_full 'Inorganic Chemistry Frontiers'
_journal_page_first 2359
_journal_paper_doi 10.1039/C9QI00599D
_journal_volume 6
_journal_year 2019
_chemical_formula_moiety 'C9 H7 N3 O2'
_chemical_formula_sum 'C9 H7 N3 O2'
_chemical_formula_weight 189.18
_chemical_name_common Ligand1-Hppca
_space_group_IT_number 14
_space_group_name_Hall '-P 2ybc'
_space_group_name_H-M_alt 'P 1 21/c 1'
_symmetry_cell_setting monoclinic
_symmetry_space_group_name_Hall '-P 2ybc'
_symmetry_space_group_name_H-M 'P 1 21/c 1'
_atom_sites_solution_hydrogens geom
_atom_sites_solution_primary direct
_atom_sites_solution_secondary difmap
_audit_creation_method SHELXL-97
_audit_update_record
;
2019-02-15 deposited with the CCDC.	2019-07-22 downloaded from the CCDC.
;
_cell_angle_alpha 90.00
_cell_angle_beta 92.371(2)
_cell_angle_gamma 90.00
_cell_formula_units_Z 8
_cell_length_a 8.8416(2)
_cell_length_b 12.3762(3)
_cell_length_c 15.4438(3)
_cell_measurement_reflns_used 3061
_cell_measurement_temperature 100(2)
_cell_measurement_theta_max 71.9830
_cell_measurement_theta_min 4.9980
_cell_volume 1688.50(6)
_computing_cell_refinement 'CrysAlisPro 1.171.38.41 (Rigaku OD, 2015)'
_computing_data_collection 'CrysAlisPro 1.171.38.41 (Rigaku OD, 2015)'
_computing_data_reduction 'CrysAlisPro 1.171.38.41 (Rigaku OD, 2015)'
_computing_molecular_graphics 'Bruker SHELXTL'
_computing_publication_material 'Bruker SHELXTL'
_computing_structure_refinement 'SHELXL-97 (Sheldrick, 1997)'
_computing_structure_solution 'SHELXS-97 (Sheldrick, 1990)'
_diffrn_ambient_temperature 100(2)
_diffrn_detector_area_resol_mean 10.5594
_diffrn_measured_fraction_theta_full 0.982
_diffrn_measured_fraction_theta_max 0.982
_diffrn_measurement_device_type 'multiwire proportional'
_diffrn_measurement_method 'phi and omega scans'
_diffrn_radiation_monochromator Mirror
_diffrn_radiation_source 'SuperNova (Cu) X-ray Source'
_diffrn_radiation_type CuK\a
_diffrn_radiation_wavelength 1.54178
_diffrn_reflns_av_R_equivalents 0.0207
_diffrn_reflns_av_sigmaI/netI 0.0284
_diffrn_reflns_limit_h_max 7
_diffrn_reflns_limit_h_min -10
_diffrn_reflns_limit_k_max 13
_diffrn_reflns_limit_k_min -15
_diffrn_reflns_limit_l_max 18
_diffrn_reflns_limit_l_min -18
_diffrn_reflns_number 6208
_diffrn_reflns_theta_full 71.00
_diffrn_reflns_theta_max 71.00
_diffrn_reflns_theta_min 4.58
_exptl_absorpt_coefficient_mu 0.919
_exptl_absorpt_correction_T_max 0.9641
_exptl_absorpt_correction_T_min 0.8744
_exptl_absorpt_correction_type multi-scan
_exptl_absorpt_process_details
; 
CrysAlisPro 1.171.38.41 (Rigaku Oxford Diffraction, 2015) 
Empirical absorption correction using spherical harmonics, 
 implemented in SCALE3 ABSPACK scaling algorithm. 
;
_exptl_crystal_colour colourless
_exptl_crystal_density_diffrn 1.488
_exptl_crystal_density_method 'not measured'
_exptl_crystal_description plate
_exptl_crystal_F_000 784
_exptl_crystal_size_max 0.15
_exptl_crystal_size_mid 0.12
_exptl_crystal_size_min 0.04
_refine_diff_density_max 0.230
_refine_diff_density_min -0.267
_refine_diff_density_rms 0.046
_refine_ls_extinction_method none
_refine_ls_goodness_of_fit_ref 1.033
_refine_ls_hydrogen_treatment mixed
_refine_ls_matrix_type full
_refine_ls_number_parameters 261
_refine_ls_number_reflns 3203
_refine_ls_number_restraints 0
_refine_ls_restrained_S_all 1.033
_refine_ls_R_factor_all 0.0448
_refine_ls_R_factor_gt 0.0343
_refine_ls_shift/su_max 0.001
_refine_ls_shift/su_mean 0.000
_refine_ls_structure_factor_coef Fsqd
_refine_ls_weighting_details 'calc w=1/[\s^2^(Fo^2^)+(0.0530P)^2^+0.1593P] where P=(Fo^2^+2Fc^2^)/3'
_refine_ls_weighting_scheme calc
_refine_ls_wR_factor_gt 0.0868
_refine_ls_wR_factor_ref 0.0918
_reflns_number_gt 2674
_reflns_number_total 3203
_reflns_threshold_expression >2sigma(I)
_cod_data_source_file c9qi00599d2.cif
_cod_data_source_block Ligand1-Hppca
_cod_database_code 4350071

loop_
_symmetry_equiv_pos_as_xyz
'x, y, z'
'-x, y+1/2, -z+1/2'
'-x, -y, -z'
'x, -y-1/2, z-1/2'

loop_
_atom_site_label
_atom_site_type_symbol
_atom_site_fract_x
_atom_site_fract_y
_atom_site_fract_z
_atom_site_U_iso_or_equiv
_atom_site_adp_type
_atom_site_occupancy
_atom_site_symmetry_multiplicity
_atom_site_calc_flag
_atom_site_refinement_flags
O1 O -0.09355(11) 1.26542(8) -0.04673(6) 0.0212(2) Uani 1 1 d .
O2 O 0.04884(10) 1.30981(7) 0.07130(6) 0.0209(2) Uani 1 1 d .
O3 O 0.89712(11) 0.48472(8) 0.11450(6) 0.0245(2) Uani 1 1 d .
O4 O 0.76971(10) 0.44791(7) -0.01043(6) 0.0214(2) Uani 1 1 d .
N1 N 0.07670(12) 1.08596(9) -0.07128(6) 0.0174(2) Uani 1 1 d .
N2 N 0.18132(12) 1.00686(9) -0.06225(7) 0.0168(2) Uani 1 1 d .
N3 N 0.29402(12) 0.85002(9) -0.11084(7) 0.0203(2) Uani 1 1 d .
N4 N 0.72145(11) 0.66622(8) 0.13529(6) 0.0166(2) Uani 1 1 d .
N5 N 0.61227(12) 0.74195(8) 0.12441(6) 0.0161(2) Uani 1 1 d .
N6 N 0.48606(12) 0.89454(9) 0.16856(7) 0.0198(2) Uani 1 1 d .
C1 C 0.01839(14) 1.24912(10) 0.01017(8) 0.0166(3) Uani 1 1 d .
C2 C 0.10828(14) 1.15160(10) -0.00414(8) 0.0171(3) Uani 1 1 d .
C3 C 0.23251(15) 1.11452(11) 0.04759(8) 0.0204(3) Uani 1 1 d .
H3A H 0.2763 1.1473 0.0983 0.024 Uiso 1 1 calc R
C4 C 0.27621(14) 1.02109(11) 0.00881(8) 0.0195(3) Uani 1 1 d .
H4A H 0.3569 0.9750 0.0276 0.023 Uiso 1 1 calc R
C5 C 0.18279(14) 0.92109(10) -0.12368(8) 0.0174(3) Uani 1 1 d .
C6 C 0.07394(14) 0.91733(11) -0.19129(8) 0.0193(3) Uani 1 1 d .
H6A H -0.0036 0.9703 -0.1971 0.023 Uiso 1 1 calc R
C7 C 0.08338(15) 0.83309(11) -0.24978(8) 0.0212(3) Uani 1 1 d .
H7A H 0.0115 0.8269 -0.2970 0.025 Uiso 1 1 calc R
C8 C 0.19891(16) 0.75777(11) -0.23885(8) 0.0235(3) Uani 1 1 d .
H8A H 0.2082 0.6996 -0.2784 0.028 Uiso 1 1 calc R
C9 C 0.29992(16) 0.76970(11) -0.16903(9) 0.0233(3) Uani 1 1 d .
H9A H 0.3786 0.7178 -0.1617 0.028 Uiso 1 1 calc R
C10 C 0.79237(14) 0.50425(10) 0.05415(8) 0.0170(3) Uani 1 1 d .
C11 C 0.69829(14) 0.60060(10) 0.06730(8) 0.0165(3) Uani 1 1 d .
C12 C 0.57507(14) 0.63389(10) 0.01350(8) 0.0188(3) Uani 1 1 d .
H12A H 0.5370 0.6003 -0.0383 0.023 Uiso 1 1 calc R
C13 C 0.52193(14) 0.72482(10) 0.05166(8) 0.0182(3) Uani 1 1 d .
H13A H 0.4386 0.7678 0.0317 0.022 Uiso 1 1 calc R
C14 C 0.60274(14) 0.82887(10) 0.18391(8) 0.0161(3) Uani 1 1 d .
C15 C 0.71040(14) 0.84034(11) 0.25144(8) 0.0191(3) Uani 1 1 d .
H15A H 0.7913 0.7904 0.2598 0.023 Uiso 1 1 calc R
C16 C 0.69416(15) 0.92800(11) 0.30596(8) 0.0211(3) Uani 1 1 d .
H16A H 0.7655 0.9400 0.3526 0.025 Uiso 1 1 calc R
C17 C 0.57324(15) 0.99822(11) 0.29215(8) 0.0205(3) Uani 1 1 d .
H17A H 0.5601 1.0586 0.3291 0.025 Uiso 1 1 calc R
C18 C 0.47260(15) 0.97801(11) 0.22340(8) 0.0210(3) Uani 1 1 d .
H18A H 0.3892 1.0257 0.2143 0.025 Uiso 1 1 calc R
H3B H 0.949(2) 0.4239(19) 0.1002(13) 0.052(6) Uiso 1 1 d .
H1A H -0.139(2) 1.3267(19) -0.0310(14) 0.051(6) Uiso 1 1 d .

loop_
_atom_site_aniso_label
_atom_site_aniso_U_11
_atom_site_aniso_U_22
_atom_site_aniso_U_33
_atom_site_aniso_U_23
_atom_site_aniso_U_13
_atom_site_aniso_U_12
O1 0.0243(5) 0.0211(5) 0.0178(4) -0.0022(3) -0.0033(4) 0.0051(4)
O2 0.0214(4) 0.0201(4) 0.0208(4) -0.0033(4) -0.0030(3) 0.0020(4)
O3 0.0241(5) 0.0236(5) 0.0252(5) -0.0061(4) -0.0074(4) 0.0074(4)
O4 0.0251(5) 0.0199(5) 0.0190(4) -0.0026(3) -0.0024(3) 0.0045(4)
N1 0.0186(5) 0.0168(5) 0.0168(5) 0.0018(4) 0.0019(4) 0.0017(4)
N2 0.0177(5) 0.0164(5) 0.0165(5) 0.0005(4) 0.0014(4) 0.0012(4)
N3 0.0218(5) 0.0202(5) 0.0188(5) 0.0007(4) 0.0008(4) 0.0031(4)
N4 0.0164(5) 0.0159(5) 0.0174(5) 0.0005(4) -0.0003(4) 0.0017(4)
N5 0.0169(5) 0.0158(5) 0.0156(5) 0.0003(4) -0.0005(4) 0.0011(4)
N6 0.0220(5) 0.0191(5) 0.0183(5) -0.0001(4) -0.0013(4) 0.0017(4)
C1 0.0180(6) 0.0168(6) 0.0152(5) 0.0017(5) 0.0016(5) -0.0014(5)
C2 0.0192(6) 0.0166(6) 0.0158(5) 0.0011(5) 0.0028(5) -0.0012(5)
C3 0.0224(6) 0.0197(6) 0.0189(6) -0.0011(5) -0.0023(5) 0.0002(5)
C4 0.0181(6) 0.0201(6) 0.0200(6) 0.0020(5) -0.0027(5) 0.0013(5)
C5 0.0197(6) 0.0168(6) 0.0161(5) 0.0013(5) 0.0038(5) -0.0005(5)
C6 0.0194(6) 0.0200(6) 0.0186(6) 0.0013(5) 0.0017(5) 0.0016(5)
C7 0.0225(6) 0.0248(7) 0.0163(6) 0.0001(5) -0.0002(5) -0.0031(5)
C8 0.0288(7) 0.0212(7) 0.0207(6) -0.0030(5) 0.0042(5) 0.0003(5)
C9 0.0270(7) 0.0202(7) 0.0228(6) 0.0003(5) 0.0023(5) 0.0059(5)
C10 0.0168(6) 0.0175(6) 0.0168(6) 0.0009(5) 0.0008(5) -0.0024(5)
C11 0.0176(6) 0.0161(6) 0.0160(5) 0.0007(5) 0.0014(4) -0.0017(5)
C12 0.0214(6) 0.0190(6) 0.0157(6) 0.0000(5) -0.0012(5) -0.0009(5)
C13 0.0195(6) 0.0179(6) 0.0169(6) 0.0012(5) -0.0030(5) 0.0002(5)
C14 0.0172(6) 0.0154(6) 0.0157(5) 0.0008(4) 0.0025(5) -0.0011(5)
C15 0.0183(6) 0.0208(6) 0.0182(6) -0.0003(5) -0.0001(5) 0.0027(5)
C16 0.0222(6) 0.0250(7) 0.0161(6) -0.0019(5) -0.0007(5) -0.0016(5)
C17 0.0258(7) 0.0192(6) 0.0168(6) -0.0019(5) 0.0045(5) -0.0003(5)
C18 0.0238(6) 0.0195(6) 0.0197(6) 0.0005(5) 0.0012(5) 0.0058(5)

loop_
_atom_type_symbol
_atom_type_description
_atom_type_scat_dispersion_real
_atom_type_scat_dispersion_imag
_atom_type_scat_source
C C 0.0181 0.0091 'International Tables Vol C Tables 4.2.6.8 and 6.1.1.4'
H H 0.0000 0.0000 'International Tables Vol C Tables 4.2.6.8 and 6.1.1.4'
N N 0.0311 0.0180 'International Tables Vol C Tables 4.2.6.8 and 6.1.1.4'
O O 0.0492 0.0322 'International Tables Vol C Tables 4.2.6.8 and 6.1.1.4'

loop_
_geom_angle_atom_site_label_1
_geom_angle_atom_site_label_2
_geom_angle_atom_site_label_3
_geom_angle
C1 O1 H1A 106.4(14)
C10 O3 H3B 109.2(13)
C2 N1 N2 103.89(10)
N1 N2 C4 112.66(10)
N1 N2 C5 119.78(10)
C4 N2 C5 127.56(11)
C5 N3 C9 116.07(11)
C11 N4 N5 103.79(9)
N4 N5 C13 112.62(10)
N4 N5 C14 120.43(10)
C13 N5 C14 126.93(11)
C14 N6 C18 116.52(11)
O2 C1 O1 123.82(12)
O2 C1 C2 121.09(11)
O1 C1 C2 115.09(11)
N1 C2 C3 112.02(11)
N1 C2 C1 121.30(11)
C3 C2 C1 126.68(11)
C4 C3 C2 104.80(11)
C4 C3 H3A 127.6
C2 C3 H3A 127.6
N2 C4 C3 106.63(11)
N2 C4 H4A 126.7
C3 C4 H4A 126.7
N3 C5 C6 125.09(12)
N3 C5 N2 114.92(11)
C6 C5 N2 119.99(11)
C7 C6 C5 117.16(12)
C7 C6 H6A 121.4
C5 C6 H6A 121.4
C6 C7 C8 119.37(12)
C6 C7 H7A 120.3
C8 C7 H7A 120.3
C9 C8 C7 118.20(12)
C9 C8 H8A 120.9
C7 C8 H8A 120.9
N3 C9 C8 124.11(12)
N3 C9 H9A 117.9
C8 C9 H9A 117.9
O4 C10 O3 124.12(12)
O4 C10 C11 119.88(11)
O3 C10 C11 116.00(11)
N4 C11 C12 112.12(11)
N4 C11 C10 122.09(11)
C12 C11 C10 125.78(11)
C13 C12 C11 105.03(11)
C13 C12 H12A 127.5
C11 C12 H12A 127.5
C12 C13 N5 106.44(11)
C12 C13 H13A 126.8
N5 C13 H13A 126.8
N6 C14 C15 125.08(12)
N6 C14 N5 114.52(10)
C15 C14 N5 120.39(11)
C16 C15 C14 116.83(12)
C16 C15 H15A 121.6
C14 C15 H15A 121.6
C15 C16 C17 119.74(12)
C15 C16 H16A 120.1
C17 C16 H16A 120.1
C18 C17 C16 118.24(12)
C18 C17 H17A 120.9
C16 C17 H17A 120.9
N6 C18 C17 123.58(12)
N6 C18 H18A 118.2
C17 C18 H18A 118.2

loop_
_geom_bond_atom_site_label_1
_geom_bond_atom_site_label_2
_geom_bond_distance
O1 C1 1.3117(16)
O1 H1A 0.90(2)
O2 C1 1.2276(15)
O3 C10 1.3090(16)
O3 H3B 0.91(2)
O4 C10 1.2266(15)
N1 C2 1.3375(16)
N1 N2 1.3501(15)
N2 C4 1.3649(17)
N2 C5 1.4241(16)
N3 C5 1.3282(17)
N3 C9 1.3425(17)
N4 C11 1.3365(16)
N4 N5 1.3510(15)
N5 C13 1.3678(16)
N5 C14 1.4196(16)
N6 C14 1.3270(17)
N6 C18 1.3442(17)
C1 C2 1.4669(18)
C2 C3 1.4081(18)
C3 C4 1.3653(19)
C3 H3A 0.9500
C4 H4A 0.9500
C5 C6 1.3913(18)
C6 C7 1.3842(18)
C6 H6A 0.9500
C7 C8 1.388(2)
C7 H7A 0.9500
C8 C9 1.379(2)
C8 H8A 0.9500
C9 H9A 0.9500
C10 C11 1.4728(17)
C11 C12 1.4043(18)
C12 C13 1.3630(18)
C12 H12A 0.9500
C13 H13A 0.9500
C14 C15 1.3900(18)
C15 C16 1.3845(18)
C15 H15A 0.9500
C16 C17 1.3874(19)
C16 H16A 0.9500
C17 C18 1.3797(19)
C17 H17A 0.9500
C18 H18A 0.9500

loop_
_geom_torsion_atom_site_label_1
_geom_torsion_atom_site_label_2
_geom_torsion_atom_site_label_3
_geom_torsion_atom_site_label_4
_geom_torsion
C2 N1 N2 C4 0.42(13)
C2 N1 N2 C5 -179.73(10)
C11 N4 N5 C13 0.16(13)
C11 N4 N5 C14 -178.34(10)
N2 N1 C2 C3 -0.04(14)
N2 N1 C2 C1 -179.66(10)
O2 C1 C2 N1 -179.15(11)
O1 C1 C2 N1 0.53(17)
O2 C1 C2 C3 1.3(2)
O1 C1 C2 C3 -179.03(12)
N1 C2 C3 C4 -0.32(15)
C1 C2 C3 C4 179.27(12)
N1 N2 C4 C3 -0.63(15)
C5 N2 C4 C3 179.53(11)
C2 C3 C4 N2 0.55(14)
C9 N3 C5 C6 0.60(19)
C9 N3 C5 N2 -178.55(11)
N1 N2 C5 N3 177.34(10)
C4 N2 C5 N3 -2.83(18)
N1 N2 C5 C6 -1.86(17)
C4 N2 C5 C6 177.98(12)
N3 C5 C6 C7 -0.36(19)
N2 C5 C6 C7 178.75(11)
C5 C6 C7 C8 -0.20(19)
C6 C7 C8 C9 0.47(19)
C5 N3 C9 C8 -0.3(2)
C7 C8 C9 N3 -0.2(2)
N5 N4 C11 C12 -0.16(13)
N5 N4 C11 C10 -179.02(11)
O4 C10 C11 N4 -178.01(11)
O3 C10 C11 N4 2.09(17)
O4 C10 C11 C12 3.29(19)
O3 C10 C11 C12 -176.61(12)
N4 C11 C12 C13 0.11(15)
C10 C11 C12 C13 178.91(11)
C11 C12 C13 N5 -0.01(14)
N4 N5 C13 C12 -0.10(14)
C14 N5 C13 C12 178.29(11)
C18 N6 C14 C15 -0.19(19)
C18 N6 C14 N5 179.97(11)
N4 N5 C14 N6 -176.70(10)
C13 N5 C14 N6 5.03(18)
N4 N5 C14 C15 3.44(17)
C13 N5 C14 C15 -174.83(12)
N6 C14 C15 C16 -0.65(19)
N5 C14 C15 C16 179.19(11)
C14 C15 C16 C17 0.85(19)
C15 C16 C17 C18 -0.26(19)
C14 N6 C18 C17 0.85(19)
C16 C17 C18 N6 -0.6(2)
